data_7206876
loop_
_publ_author_name
'Stefankiewicz, Artur R.'
'De Cian, Andr\'e'
'Harrowfield, Jack'

_publ_section_title
;
 Helix-helix interactions -- homochirality and heterochirality
;
_journal_issue 24
_journal_name_full CrystEngComm
_journal_page_first 7207
_journal_paper_doi 10.1039/c1ce06081c
_journal_volume 13
_journal_year 2011
_chemical_formula_sum 'C8 H9 N O3'
_chemical_formula_weight 167.16
_chemical_name_systematic
;
?
;
_space_group_IT_number 61
_symmetry_cell_setting orthorhombic
_symmetry_space_group_name_Hall '-P 2ac 2ab'
_symmetry_space_group_name_H-M 'P b c a'
_atom_sites_solution_hydrogens geom
_atom_sites_solution_primary direct
_atom_sites_solution_secondary difmap
_audit_creation_method SHELXL-97
_cell_angle_alpha 90.00
_cell_angle_beta 90.00
_cell_angle_gamma 90.00
_cell_formula_units_Z 8
_cell_length_a 10.1980(8)
_cell_length_b 8.7310(12)
_cell_length_c 17.664(2)
_cell_measurement_reflns_used 1848
_cell_measurement_temperature 173(2)
_cell_measurement_theta_max 27.485
_cell_measurement_theta_min 0.998
_cell_volume 1572.8(3)
_computing_cell_refinement 'Denzo (Nonius B.V., 1998)'
_computing_data_collection 'Collect (Nonius B.V., 1998)'
_computing_data_reduction 'Denzo (Nonius B.V., 1998)'
_computing_molecular_graphics 'PLATON 98 (Spek, 1998)'
_computing_publication_material 'SHELXL-97 (Sheldrick, 1997)'
_computing_structure_refinement 'SHELXL-97 (Sheldrick, 1997)'
_computing_structure_solution 'SHELXS-97 (Sheldrick, 1997)'
_diffrn_ambient_temperature 173(2)
_diffrn_measured_fraction_theta_full 0.983
_diffrn_measured_fraction_theta_max 0.983
_diffrn_measurement_device_type KappaCCD
_diffrn_measurement_method '/p scans'
_diffrn_radiation_monochromator graphite
_diffrn_radiation_source 'fine-focus sealed tube'
_diffrn_radiation_type MoK\a
_diffrn_radiation_wavelength 0.71073
_diffrn_reflns_av_R_equivalents 0.0911
_diffrn_reflns_av_sigmaI/netI 0.1340
_diffrn_reflns_limit_h_max 13
_diffrn_reflns_limit_h_min -13
_diffrn_reflns_limit_k_max 11
_diffrn_reflns_limit_k_min -11
_diffrn_reflns_limit_l_max 22
_diffrn_reflns_limit_l_min -22
_diffrn_reflns_number 3185
_diffrn_reflns_theta_full 27.49
_diffrn_reflns_theta_max 27.49
_diffrn_reflns_theta_min 2.31
_exptl_absorpt_coefficient_mu 0.109
_exptl_absorpt_correction_type none
_exptl_crystal_colour colorless
_exptl_crystal_density_diffrn 1.412
_exptl_crystal_density_meas ?
_exptl_crystal_density_method 'not measured'
_exptl_crystal_description prism
_exptl_crystal_F_000 704
_exptl_crystal_size_max 0.10
_exptl_crystal_size_mid 0.10
_exptl_crystal_size_min 0.10
_refine_diff_density_max 0.193
_refine_diff_density_min -0.220
_refine_diff_density_rms 0.052
_refine_ls_extinction_method none
_refine_ls_goodness_of_fit_ref 1.050
_refine_ls_hydrogen_treatment mixed
_refine_ls_matrix_type full
_refine_ls_number_parameters 119
_refine_ls_number_reflns 1774
_refine_ls_number_restraints 0
_refine_ls_restrained_S_all 1.050
_refine_ls_R_factor_all 0.1859
_refine_ls_R_factor_gt 0.0773
_refine_ls_shift/su_max 0.000
_refine_ls_shift/su_mean 0.000
_refine_ls_structure_factor_coef Fsqd
_refine_ls_weighting_details 'calc w=1/[\s^2^(Fo^2^)+(0.0651P)^2^+0.0000P] where P=(Fo^2^+2Fc^2^)/3'
_refine_ls_weighting_scheme calc
_refine_ls_wR_factor_gt 0.1358
_refine_ls_wR_factor_ref 0.1672
_reflns_number_gt 868
_reflns_number_total 1774
_reflns_threshold_expression >2sigma(I)
_cod_data_source_file c1ce06081c.txt
_cod_data_source_block as7
_cod_depositor_comments
;
The following automatic conversions were performed:

'_symmetry_cell_setting' value 'Orthorhombic' changed to
'orthorhombic' according to
/home/saulius/struct/CIF-dictionaries/cif_core.dic dictionary named
'cif_core.dic' version 2.4.1 from 2010-06-29.

Automatic conversion script
Id: cif_fix_values 1715 2011-07-08 13:25:40Z adriana 

The following automatic conversions were performed:

'_exptl_crystal_density_meas' value 'not measured' was changed to '?'
- the value is perceived as not measured.

Automatic conversion script
Id: cif_fix_values 3008 2015-01-20 13:52:24Z robertas 
;
_cod_original_sg_symbol_H-M Pbca
_cod_database_code 7206876

loop_
_symmetry_equiv_pos_as_xyz
'x, y, z'
'-x+1/2, -y, z+1/2'
'x+1/2, -y+1/2, -z'
'-x, y+1/2, -z+1/2'
'-x, -y, -z'
'x-1/2, y, -z-1/2'
'-x-1/2, y-1/2, z'
'x, -y-1/2, z-1/2'

loop_
_atom_site_label
_atom_site_type_symbol
_atom_site_fract_x
_atom_site_fract_y
_atom_site_fract_z
_atom_site_U_iso_or_equiv
_atom_site_adp_type
_atom_site_occupancy
_atom_site_symmetry_multiplicity
_atom_site_calc_flag
_atom_site_refinement_flags
C1 C 0.4518(3) 0.0936(4) -0.11279(16) 0.0445(9) Uani 1 1 d .
H1A H 0.3700 0.0348 -0.1146 0.067 Uiso 1 1 calc R
H1B H 0.5266 0.0238 -0.1178 0.067 Uiso 1 1 calc R
H1C H 0.4531 0.1679 -0.1544 0.067 Uiso 1 1 calc R
C2 C 0.3755(3) 0.2894(4) -0.03106(16) 0.0344(8) Uani 1 1 d .
C3 C 0.3971(3) 0.3649(4) 0.04277(16) 0.0323(8) Uani 1 1 d .
C4 C 0.5028(3) 0.3245(4) 0.08809(16) 0.0317(8) Uani 1 1 d .
H4 H 0.5592 0.2440 0.0723 0.038 Uiso 1 1 calc .
C5 C 0.5275(3) 0.3984(4) 0.15539(16) 0.0345(8) Uani 1 1 d .
C6 C 0.4451(3) 0.5181(4) 0.17820(16) 0.0353(8) Uani 1 1 d .
C7 C 0.3377(3) 0.5576(4) 0.13391(17) 0.0406(9) Uani 1 1 d .
H7 H 0.2799 0.6363 0.1502 0.049 Uiso 1 1 calc .
C8 C 0.3147(3) 0.4829(4) 0.06617(16) 0.0386(9) Uani 1 1 d .
H8 H 0.2424 0.5122 0.0355 0.046 Uiso 1 1 calc .
N2 N 0.6334(3) 0.3526(4) 0.20285(16) 0.0401(8) Uani 1 1 d .
O1 O 0.29229(19) 0.3234(3) -0.07691(11) 0.0432(7) Uani 1 1 d .
O2 O 0.46030(19) 0.1735(3) -0.04141(10) 0.0409(6) Uani 1 1 d .
O3 O 0.4786(2) 0.5893(3) 0.24374(12) 0.0487(7) Uani 1 1 d .
H3O H 0.4278 0.6635 0.2513 0.073 Uiso 1 1 calc R
H1N H 0.697(3) 0.322(3) 0.1754(14) 0.028(9) Uiso 1 1 d .
H2N H 0.653(3) 0.429(5) 0.2353(19) 0.069(13) Uiso 1 1 d .

loop_
_atom_site_aniso_label
_atom_site_aniso_U_11
_atom_site_aniso_U_22
_atom_site_aniso_U_33
_atom_site_aniso_U_23
_atom_site_aniso_U_13
_atom_site_aniso_U_12
C1 0.044(2) 0.050(2) 0.040(2) -0.0069(17) -0.0012(14) 0.0003(18)
C2 0.0260(16) 0.037(2) 0.0400(19) 0.0032(16) 0.0061(14) -0.0071(16)
C3 0.0289(17) 0.033(2) 0.0352(17) 0.0033(15) 0.0029(14) -0.0050(15)
C4 0.0282(17) 0.031(2) 0.0358(17) 0.0045(15) 0.0057(12) 0.0020(15)
C5 0.0329(17) 0.039(2) 0.0313(18) 0.0060(16) -0.0007(13) -0.0034(16)
C6 0.0408(19) 0.037(2) 0.0283(18) -0.0005(15) 0.0037(14) -0.0057(17)
C7 0.0410(19) 0.041(2) 0.039(2) 0.0014(16) 0.0035(15) 0.0068(16)
C8 0.0308(17) 0.043(2) 0.042(2) 0.0067(17) -0.0004(14) -0.0001(17)
N2 0.0339(17) 0.050(2) 0.0363(18) -0.0029(16) 0.0027(14) 0.0038(16)
O1 0.0342(12) 0.0520(17) 0.0433(12) 0.0005(11) -0.0069(10) -0.0005(12)
O2 0.0397(13) 0.0442(16) 0.0387(12) -0.0061(11) -0.0040(9) 0.0063(12)
O3 0.0585(16) 0.0499(19) 0.0375(13) -0.0057(12) -0.0059(11) 0.0080(13)

loop_
_atom_type_symbol
_atom_type_description
_atom_type_scat_dispersion_real
_atom_type_scat_dispersion_imag
_atom_type_scat_source
C C 0.0033 0.0016 'International Tables Vol C Tables 4.2.6.8 and 6.1.1.4'
H H 0.0000 0.0000 'International Tables Vol C Tables 4.2.6.8 and 6.1.1.4'
N N 0.0061 0.0033 'International Tables Vol C Tables 4.2.6.8 and 6.1.1.4'
O O 0.0106 0.0060 'International Tables Vol C Tables 4.2.6.8 and 6.1.1.4'

loop_
_geom_angle_atom_site_label_1
_geom_angle_atom_site_label_2
_geom_angle_atom_site_label_3
_geom_angle
O2 C1 H1A 109.5
O2 C1 H1B 109.5
H1A C1 H1B 109.5
O2 C1 H1C 109.5
H1A C1 H1C 109.5
H1B C1 H1C 109.5
O1 C2 O2 123.0(3)
O1 C2 C3 125.9(3)
O2 C2 C3 111.1(3)
C4 C3 C8 119.1(3)
C4 C3 C2 120.7(3)
C8 C3 C2 120.1(3)
C5 C4 C3 121.4(3)
C5 C4 H4 119.3
C3 C4 H4 119.3
C4 C5 C6 119.3(3)
C4 C5 N2 121.0(3)
C6 C5 N2 119.7(3)
O3 C6 C7 124.4(3)
O3 C6 C5 115.9(3)
C7 C6 C5 119.8(3)
C8 C7 C6 120.2(3)
C8 C7 H7 119.9
C6 C7 H7 119.9
C7 C8 C3 120.2(3)
C7 C8 H8 119.9
C3 C8 H8 119.9
C5 N2 H1N 109.1(17)
C5 N2 H2N 110(2)
H1N N2 H2N 115(3)
C2 O2 C1 116.4(2)
C6 O3 H3O 109.5

loop_
_geom_bond_atom_site_label_1
_geom_bond_atom_site_label_2
_geom_bond_distance
C1 O2 1.444(3)
C1 H1A 0.9800
C1 H1B 0.9800
C1 H1C 0.9800
C2 O1 1.210(3)
C2 O2 1.344(4)
C2 C3 1.478(4)
C3 C4 1.388(4)
C3 C8 1.392(4)
C4 C5 1.376(4)
C4 H4 0.9500
C5 C6 1.400(4)
C5 N2 1.425(4)
C6 O3 1.358(3)
C6 C7 1.389(4)
C7 C8 1.383(4)
C7 H7 0.9500
C8 H8 0.9500
N2 H1N 0.85(3)
N2 H2N 0.90(4)
O3 H3O 0.8400

loop_
_geom_torsion_atom_site_label_1
_geom_torsion_atom_site_label_2
_geom_torsion_atom_site_label_3
_geom_torsion_atom_site_label_4
_geom_torsion
O1 C2 C3 C4 -174.5(3)
O2 C2 C3 C4 6.3(4)
O1 C2 C3 C8 2.5(5)
O2 C2 C3 C8 -176.6(3)
C8 C3 C4 C5 0.0(4)
C2 C3 C4 C5 177.1(3)
C3 C4 C5 C6 -0.7(5)
C3 C4 C5 N2 177.8(3)
C4 C5 C6 O3 -177.6(3)
N2 C5 C6 O3 3.9(4)
C4 C5 C6 C7 1.9(5)
N2 C5 C6 C7 -176.7(3)
O3 C6 C7 C8 177.1(3)
C5 C6 C7 C8 -2.3(5)
C6 C7 C8 C3 1.6(5)
C4 C3 C8 C7 -0.4(5)
C2 C3 C8 C7 -177.5(3)
O1 C2 O2 C1 2.8(4)
C3 C2 O2 C1 -178.1(2)
